data_9007624
loop_
_publ_author_name
'Taylor, M.'
'Ewing, R. C.'

_publ_section_title
;
 The crystal structure of the ThSiO4 polymorphs: huttonite and thorite
;
_journal_name_full 'Acta Crystallographica, Section B'
_journal_page_first 1074
_journal_page_last 1079
_journal_paper_doi 10.1107/S0567740878004951
_journal_volume 34
_journal_year 1978
_chemical_compound_source Synthetic
_chemical_formula_sum 'O4 Si Th'
_chemical_name_mineral Thorite
_space_group_IT_number 141
_symmetry_space_group_name_Hall '-I 4bd 2'
_symmetry_space_group_name_H-M 'I 41/a m d :2'
_cell_angle_alpha 90
_cell_angle_beta 90
_cell_angle_gamma 90
_cell_length_a 7.1328
_cell_length_b 7.1328
_cell_length_c 6.3188
_cell_formula_units_Z 4
_cell_volume 321.481
_database_code_amcsd 0009633
_exptl_crystal_density_diffrn 6.697
_cod_original_sg_symbol_H-M 'I 41/a m d'
_cod_original_formula_sum 'Th Si O4'
_cod_database_code 9007624

loop_
_space_group_symop_operation_xyz
x,y,z
1/2+x,1/2+y,1/2+z
1/4-y,3/4-x,1/4+z
3/4-y,1/4-x,3/4+z
1/4+y,3/4+x,1/4-z
3/4+y,1/4+x,3/4-z
1/4+y,3/4-x,1/4-z
3/4+y,1/4-x,3/4-z
1/4-y,3/4+x,1/4+z
3/4-y,1/4+x,3/4+z
1/2+x,-y,1/2+z
+x,1/2-y,+z
1/2-x,y,1/2-z
-x,1/2+y,-z
1/2+x,y,1/2-z
+x,1/2+y,-z
1/2-x,-y,1/2+z
-x,1/2-y,+z
1/4+y,1/4+x,3/4+z
3/4+y,3/4+x,1/4+z
1/4-y,1/4-x,3/4-z
3/4-y,3/4-x,1/4-z
1/4-y,1/4+x,3/4-z
3/4-y,3/4+x,1/4-z
1/4+y,1/4-x,3/4+z
3/4+y,3/4-x,1/4+z
-x,y,z
1/2-x,1/2+y,1/2+z
x,-y,-z
1/2+x,1/2-y,1/2-z
-x,-y,-z
1/2-x,1/2-y,1/2-z

loop_
_atom_site_aniso_label
_atom_site_aniso_U_11
_atom_site_aniso_U_22
_atom_site_aniso_U_33
_atom_site_aniso_U_12
_atom_site_aniso_U_13
_atom_site_aniso_U_23
Th 0.00412 0.00412 0.00303 0.00000 0.00000 0.00000

loop_
_atom_site_label
_atom_site_fract_x
_atom_site_fract_y
_atom_site_fract_z
_atom_site_U_iso_or_equiv
Th 0.00000 0.75000 0.12500 0.00380
Si 0.00000 0.75000 0.62500 0.00697
O 0.00000 0.07320 0.21040 0.00747

loop_
_cod_related_entry_id
_cod_related_entry_database
_cod_related_entry_code
1 AMCSD 0009633
